data_1556335
loop_
_publ_author_name
'Preetz, Angelika'
'Kohrt, Christina'
'Mei\&sner, Antje'
'Wei, Siping'
'Drexler, Hans-Joachim'
'Buschmann, Helmut'
'Heller, Detlef'

_publ_section_title
;
 Halide bridged trinuclear rhodium complexes and their inhibiting
 influence on catalysis
;
_journal_issue 2
_journal_name_full 'Catal. Sci. Technol.'
_journal_page_first 462
_journal_paper_doi 10.1039/C2CY20591B
_journal_volume 3
_journal_year 2013
_chemical_absolute_configuration ad
_chemical_formula_sum 'C44 H72 Cl2 P4 Rh2'
_chemical_formula_weight 1001.62
_space_group_IT_number 19
_space_group_name_Hall 'P 2ac 2ab'
_space_group_name_H-M_alt 'P 21 21 21'
_symmetry_cell_setting orthorhombic
_symmetry_Int_Tables_number 19
_symmetry_space_group_name_H-M 'P 21 21 21'
_atom_sites_solution_hydrogens geom
_atom_sites_solution_primary direct
_atom_sites_solution_secondary difmap
_audit_creation_method SHELXL-97
_cell_angle_alpha 90.00
_cell_angle_beta 90.00
_cell_angle_gamma 90.00
_cell_formula_units_Z 4
_cell_length_a 14.1975(5)
_cell_length_b 16.3823(4)
_cell_length_c 20.5561(5)
_cell_measurement_reflns_used 67293
_cell_measurement_temperature 200(2)
_cell_measurement_theta_max 27.28
_cell_measurement_theta_min 1.43
_cell_volume 4781.1(2)
_computing_cell_refinement 'STOE X-AREA'
_computing_data_collection 'STOE X-AREA'
_computing_data_reduction 'STOE X-RED'
_computing_molecular_graphics 'XP (Siemens)'
_computing_publication_material SHELXL-97
_computing_structure_refinement 'SHELXL-97 (Sheldrick, 1997)'
_computing_structure_solution 'SHELXS-97 (Sheldrick, 1990)'
_diffrn_ambient_temperature 200(2)
_diffrn_detector 'image plate (34 cm diameter)'
_diffrn_detector_area_resol_mean 6.67
_diffrn_detector_type STOE
_diffrn_measured_fraction_theta_full 0.996
_diffrn_measured_fraction_theta_max 0.996
_diffrn_measurement_details ' 360 frames, detector distance = 120 mm'
_diffrn_measurement_device '2-circle goniometer'
_diffrn_measurement_device_type 'STOE IPDS 2'
_diffrn_measurement_method 'rotation method'
_diffrn_radiation_collimation '0.5 mm diameter, monocapillary'
_diffrn_radiation_monochromator 'plane graphite'
_diffrn_radiation_polarisn_norm 0
_diffrn_radiation_type 'Mo K\a'
_diffrn_radiation_wavelength 0.71073
_diffrn_reflns_av_R_equivalents 0.0314
_diffrn_reflns_av_sigmaI/netI 0.0249
_diffrn_reflns_limit_h_max 17
_diffrn_reflns_limit_h_min -17
_diffrn_reflns_limit_k_max 20
_diffrn_reflns_limit_k_min -20
_diffrn_reflns_limit_l_max 26
_diffrn_reflns_limit_l_min -25
_diffrn_reflns_number 74241
_diffrn_reflns_theta_full 26.78
_diffrn_reflns_theta_max 26.78
_diffrn_reflns_theta_min 1.59
_diffrn_source 'sealed X-ray tube, 12 x 0.4 mm long-fine focus'
_diffrn_source_current 30
_diffrn_source_power 1.50
_diffrn_source_voltage 50
_exptl_absorpt_coefficient_mu 0.964
_exptl_absorpt_correction_T_max 0.7854
_exptl_absorpt_correction_T_min 0.7056
_exptl_absorpt_correction_type numerical
_exptl_absorpt_process_details 'X-SHAPE and X-RED32 (Stoe & Cie, 2005)'
_exptl_crystal_colour red
_exptl_crystal_density_diffrn 1.391
_exptl_crystal_density_method 'not measured'
_exptl_crystal_description prism
_exptl_crystal_F_000 2080
_exptl_crystal_size_max 0.5
_exptl_crystal_size_mid 0.4
_exptl_crystal_size_min 0.35
_refine_diff_density_max 0.309
_refine_diff_density_min -0.274
_refine_diff_density_rms 0.043
_refine_ls_abs_structure_details 'Flack H D (1983), Acta Cryst. A39, 876-881'
_refine_ls_abs_structure_Flack -0.029(13)
_refine_ls_extinction_method none
_refine_ls_goodness_of_fit_ref 0.908
_refine_ls_hydrogen_treatment constr
_refine_ls_matrix_type full
_refine_ls_number_parameters 469
_refine_ls_number_reflns 10133
_refine_ls_number_restraints 0
_refine_ls_restrained_S_all 0.908
_refine_ls_R_factor_all 0.0213
_refine_ls_R_factor_gt 0.0184
_refine_ls_shift/su_max 0.002
_refine_ls_shift/su_mean 0.000
_refine_ls_structure_factor_coef Fsqd
_refine_ls_weighting_details 'calc w=1/[\s^2^(Fo^2^)+(0.0227P)^2^+0.0000P] where P=(Fo^2^+2Fc^2^)/3'
_refine_ls_weighting_scheme calc
_refine_ls_wR_factor_gt 0.0377
_refine_ls_wR_factor_ref 0.0381
_reflns_number_gt 9272
_reflns_number_total 10133
_reflns_threshold_expression >2sigma(I)
_cod_data_source_file c2cy20591b.txt
_cod_data_source_block ks733abs
_cod_database_code 1556335

loop_
_symmetry_equiv_pos_as_xyz
'x, y, z'
'-x+1/2, -y, z+1/2'
'-x, y+1/2, -z+1/2'
'x+1/2, -y+1/2, -z'

loop_
_atom_site_label
_atom_site_type_symbol
_atom_site_fract_x
_atom_site_fract_y
_atom_site_fract_z
_atom_site_U_iso_or_equiv
_atom_site_adp_type
_atom_site_occupancy
_atom_site_symmetry_multiplicity
_atom_site_calc_flag
_atom_site_refinement_flags
Rh1 Rh 0.021717(11) 0.875317(9) -0.034494(8) 0.02641(4) Uani 1 1 d .
Rh2 Rh -0.076032(11) 0.995040(9) 0.076147(7) 0.02642(4) Uani 1 1 d .
Cl1 Cl -0.13331(3) 0.93789(3) -0.02557(3) 0.03226(11) Uani 1 1 d .
Cl2 Cl 0.01232(4) 0.86993(3) 0.08453(2) 0.03560(11) Uani 1 1 d .
P1 P 0.02793(4) 0.87552(4) -0.13949(2) 0.03183(11) Uani 1 1 d .
P2 P 0.15898(4) 0.81907(3) -0.03919(3) 0.03421(12) Uani 1 1 d .
P3 P -0.16300(4) 1.10287(3) 0.07106(3) 0.03319(12) Uani 1 1 d .
P4 P -0.02328(4) 1.04443(3) 0.16655(2) 0.03008(11) Uani 1 1 d .
C1 C 0.13819(16) 0.83111(14) -0.16995(11) 0.0357(5) Uani 1 1 d .
C2 C 0.19483(16) 0.79670(14) -0.12236(12) 0.0369(5) Uani 1 1 d .
C3 C 0.27533(18) 0.75267(17) -0.13995(13) 0.0485(6) Uani 1 1 d .
H3A H 0.3140 0.7287 -0.1074 0.058 Uiso 1 1 calc R
C4 C 0.29804(18) 0.74432(18) -0.20468(15) 0.0549(7) Uani 1 1 d .
H4A H 0.3526 0.7143 -0.2167 0.066 Uiso 1 1 calc R
C5 C 0.24233(19) 0.77910(17) -0.25230(13) 0.0507(7) Uani 1 1 d .
H5A H 0.2587 0.7730 -0.2968 0.061 Uiso 1 1 calc R
C6 C 0.16345(18) 0.82243(16) -0.23536(12) 0.0443(6) Uani 1 1 d .
H6A H 0.1257 0.8467 -0.2682 0.053 Uiso 1 1 calc R
C7 C -0.06484(17) 0.81588(16) -0.18176(12) 0.0454(6) Uani 1 1 d .
H7A H -0.1212 0.8173 -0.1526 0.054 Uiso 1 1 calc R
C8 C -0.0916(2) 0.8647(2) -0.24191(13) 0.0676(9) Uani 1 1 d .
H8A H -0.1559 0.8501 -0.2566 0.081 Uiso 1 1 calc R
H8B H -0.0468 0.8539 -0.2778 0.081 Uiso 1 1 calc R
C9 C -0.0875(3) 0.9535(2) -0.22148(15) 0.0751(10) Uani 1 1 d .
H9A H -0.1396 0.9658 -0.1910 0.090 Uiso 1 1 calc R
H9B H -0.0944 0.9892 -0.2601 0.090 Uiso 1 1 calc R
C10 C 0.00706(19) 0.96964(15) -0.18844(12) 0.0482(6) Uani 1 1 d .
H10A H 0.0566 0.9726 -0.2229 0.058 Uiso 1 1 calc R
C11 C -0.0411(2) 0.72535(18) -0.19124(14) 0.0594(8) Uani 1 1 d .
H11A H 0.0125 0.7208 -0.2218 0.071 Uiso 1 1 calc R
H11B H -0.0209 0.7022 -0.1490 0.071 Uiso 1 1 calc R
C12 C -0.1220(2) 0.6757(2) -0.21703(18) 0.0831(11) Uani 1 1 d .
H12A H -0.1023 0.6187 -0.2219 0.125 Uiso 1 1 calc R
H12B H -0.1415 0.6973 -0.2594 0.125 Uiso 1 1 calc R
H12C H -0.1750 0.6788 -0.1866 0.125 Uiso 1 1 calc R
C13 C 0.0092(2) 1.04931(16) -0.15014(13) 0.0568(7) Uani 1 1 d .
H13A H -0.0094 1.0944 -0.1795 0.068 Uiso 1 1 calc R
H13B H -0.0384 1.0462 -0.1150 0.068 Uiso 1 1 calc R
C14 C 0.1037(3) 1.0697(2) -0.12016(18) 0.0794(11) Uani 1 1 d .
H14A H 0.0988 1.1212 -0.0961 0.119 Uiso 1 1 calc R
H14B H 0.1509 1.0752 -0.1546 0.119 Uiso 1 1 calc R
H14C H 0.1224 1.0259 -0.0904 0.119 Uiso 1 1 calc R
C15 C 0.1815(2) 0.72478(16) 0.00849(12) 0.0510(7) Uani 1 1 d .
H15A H 0.2218 0.6879 -0.0186 0.061 Uiso 1 1 calc R
C16 C 0.2406(2) 0.7558(2) 0.06403(15) 0.0674(8) Uani 1 1 d .
H16A H 0.2004 0.7842 0.0962 0.081 Uiso 1 1 calc R
H16B H 0.2726 0.7098 0.0861 0.081 Uiso 1 1 calc R
C17 C 0.31262(19) 0.8142(2) 0.03623(17) 0.0744(9) Uani 1 1 d .
H17A H 0.3582 0.7843 0.0086 0.089 Uiso 1 1 calc R
H17B H 0.3476 0.8414 0.0718 0.089 Uiso 1 1 calc R
C18 C 0.25778(17) 0.8789(2) -0.00531(13) 0.0539(7) Uani 1 1 d .
H18A H 0.2295 0.9183 0.0263 0.065 Uiso 1 1 calc R
C19 C 0.3139(2) 0.9298(2) -0.05367(16) 0.0692(9) Uani 1 1 d .
H19A H 0.3573 0.8933 -0.0777 0.083 Uiso 1 1 calc R
H19B H 0.2698 0.9538 -0.0857 0.083 Uiso 1 1 calc R
C20 C 0.3701(3) 0.9971(3) -0.0234(2) 0.1117(15) Uani 1 1 d .
H20A H 0.4035 1.0273 -0.0575 0.168 Uiso 1 1 calc R
H20B H 0.4157 0.9740 0.0071 0.168 Uiso 1 1 calc R
H20C H 0.3277 1.0343 -0.0001 0.168 Uiso 1 1 calc R
C21 C 0.09132(18) 0.67696(14) 0.02746(14) 0.0496(6) Uani 1 1 d .
H21A H 0.0459 0.7152 0.0477 0.060 Uiso 1 1 calc R
H21B H 0.0619 0.6548 -0.0125 0.060 Uiso 1 1 calc R
C22 C 0.1098(2) 0.60829(19) 0.07353(17) 0.0751(9) Uani 1 1 d .
H22A H 0.0504 0.5808 0.0839 0.113 Uiso 1 1 calc R
H22B H 0.1380 0.6298 0.1135 0.113 Uiso 1 1 calc R
H22C H 0.1532 0.5692 0.0533 0.113 Uiso 1 1 calc R
C23 C -0.13957(17) 1.17249(13) 0.13880(11) 0.0359(5) Uani 1 1 d .
C24 C -0.07499(17) 1.14449(11) 0.18440(10) 0.0348(5) Uani 1 1 d .
C25 C -0.05445(18) 1.19239(14) 0.23872(12) 0.0438(6) Uani 1 1 d .
H25A H -0.0108 1.1733 0.2703 0.053 Uiso 1 1 calc R
C26 C -0.09730(18) 1.26723(15) 0.24679(13) 0.0471(6) Uani 1 1 d .
H26A H -0.0831 1.2997 0.2838 0.057 Uiso 1 1 calc R
C27 C -0.1606(2) 1.29494(15) 0.20117(14) 0.0508(7) Uani 1 1 d .
H27A H -0.1892 1.3469 0.2066 0.061 Uiso 1 1 calc R
C28 C -0.18294(18) 1.24820(14) 0.14783(13) 0.0456(6) Uani 1 1 d .
H28A H -0.2278 1.2673 0.1171 0.055 Uiso 1 1 calc R
C29 C -0.1616(2) 1.16332(15) -0.00562(13) 0.0476(6) Uani 1 1 d .
H29A H -0.1431 1.1242 -0.0407 0.057 Uiso 1 1 calc R
C30 C -0.2655(2) 1.18487(16) -0.01888(14) 0.0587(8) Uani 1 1 d .
H30A H -0.2834 1.2348 0.0052 0.070 Uiso 1 1 calc R
H30B H -0.2755 1.1946 -0.0659 0.070 Uiso 1 1 calc R
C31 C -0.3238(2) 1.11316(18) 0.00381(14) 0.0568(7) Uani 1 1 d .
H31A H -0.3141 1.0660 -0.0255 0.068 Uiso 1 1 calc R
H31B H -0.3915 1.1277 0.0033 0.068 Uiso 1 1 calc R
C32 C -0.29340(17) 1.09107(14) 0.07288(13) 0.0439(6) Uani 1 1 d .
H32A H -0.3191 1.1337 0.1028 0.053 Uiso 1 1 calc R
C33 C -0.0916(2) 1.23252(17) -0.00941(15) 0.0636(8) Uani 1 1 d .
H33A H -0.0290 1.2121 0.0042 0.076 Uiso 1 1 calc R
H33B H -0.1107 1.2757 0.0216 0.076 Uiso 1 1 calc R
C34 C -0.0835(3) 1.26963(19) -0.07677(18) 0.0846(10) Uani 1 1 d .
H34A H -0.0375 1.3143 -0.0759 0.127 Uiso 1 1 calc R
H34B H -0.1449 1.2909 -0.0903 0.127 Uiso 1 1 calc R
H34C H -0.0626 1.2278 -0.1076 0.127 Uiso 1 1 calc R
C35 C -0.32584(17) 1.00879(18) 0.09779(12) 0.0494(6) Uani 1 1 d .
H35A H -0.2997 1.0002 0.1419 0.059 Uiso 1 1 calc R
H35B H -0.3000 0.9656 0.0692 0.059 Uiso 1 1 calc R
C36 C -0.4320(2) 0.9998(2) 0.10075(15) 0.0709(8) Uani 1 1 d .
H36A H -0.4480 0.9454 0.1172 0.106 Uiso 1 1 calc R
H36B H -0.4584 1.0068 0.0571 0.106 Uiso 1 1 calc R
H36C H -0.4581 1.0414 0.1299 0.106 Uiso 1 1 calc R
C37 C 0.10486(16) 1.06100(14) 0.18241(11) 0.0380(5) Uani 1 1 d .
H37A H 0.1124 1.1180 0.1990 0.046 Uiso 1 1 calc R
C38 C 0.12961(18) 1.00306(19) 0.23806(12) 0.0495(6) Uani 1 1 d .
H38A H 0.1461 0.9486 0.2205 0.059 Uiso 1 1 calc R
H38B H 0.1846 1.0243 0.2623 0.059 Uiso 1 1 calc R
C39 C 0.04536(17) 0.99598(17) 0.28324(11) 0.0477(6) Uani 1 1 d .
H39A H 0.0373 1.0469 0.3085 0.057 Uiso 1 1 calc R
H39B H 0.0543 0.9501 0.3140 0.057 Uiso 1 1 calc R
C40 C -0.04061(17) 0.98081(13) 0.24024(10) 0.0393(6) Uani 1 1 d .
H40A H -0.0354 0.9229 0.2253 0.047 Uiso 1 1 calc R
C41 C 0.16814(18) 1.05201(16) 0.12341(13) 0.0473(6) Uani 1 1 d .
H41A H 0.2346 1.0574 0.1374 0.057 Uiso 1 1 calc R
H41B H 0.1599 0.9966 0.1051 0.057 Uiso 1 1 calc R
C42 C 0.1486(2) 1.11405(19) 0.07094(15) 0.0680(8) Uani 1 1 d .
H42A H 0.1911 1.1047 0.0341 0.102 Uiso 1 1 calc R
H42B H 0.1588 1.1691 0.0882 0.102 Uiso 1 1 calc R
H42C H 0.0831 1.1087 0.0564 0.102 Uiso 1 1 calc R
C43 C -0.1369(2) 0.98823(19) 0.27178(12) 0.0524(7) Uani 1 1 d .
H43A H -0.1860 0.9784 0.2385 0.063 Uiso 1 1 calc R
H43B H -0.1450 1.0446 0.2882 0.063 Uiso 1 1 calc R
C44 C -0.1511(3) 0.92841(19) 0.32788(13) 0.0675(9) Uani 1 1 d .
H44A H -0.2138 0.9364 0.3468 0.101 Uiso 1 1 calc R
H44B H -0.1031 0.9381 0.3613 0.101 Uiso 1 1 calc R
H44C H -0.1455 0.8724 0.3116 0.101 Uiso 1 1 calc R

loop_
_atom_site_aniso_label
_atom_site_aniso_U_11
_atom_site_aniso_U_22
_atom_site_aniso_U_33
_atom_site_aniso_U_23
_atom_site_aniso_U_13
_atom_site_aniso_U_12
Rh1 0.02908(7) 0.02702(7) 0.02312(7) 0.00107(6) 0.00366(7) 0.00307(6)
Rh2 0.03463(7) 0.02200(7) 0.02263(7) -0.00159(6) 0.00128(7) 0.00162(7)
Cl1 0.0294(2) 0.0363(3) 0.0311(3) -0.0091(2) -0.0003(2) 0.00261(19)
Cl2 0.0525(3) 0.0293(2) 0.0250(2) 0.0016(2) 0.0016(2) 0.0104(2)
P1 0.0320(3) 0.0398(3) 0.0237(2) 0.0030(2) 0.0035(2) 0.0038(3)
P2 0.0341(3) 0.0398(3) 0.0288(3) 0.0013(2) 0.0009(3) 0.0110(2)
P3 0.0428(3) 0.0265(2) 0.0303(3) -0.0053(2) -0.0048(3) 0.0074(2)
P4 0.0417(3) 0.0251(2) 0.0234(3) -0.00058(19) -0.0016(3) 0.0006(2)
C1 0.0320(11) 0.0423(12) 0.0328(12) -0.0019(10) 0.0072(9) -0.0019(10)
C2 0.0318(12) 0.0434(13) 0.0355(13) -0.0026(10) 0.0056(10) 0.0044(10)
C3 0.0384(14) 0.0582(16) 0.0490(16) -0.0089(13) 0.0043(12) 0.0153(12)
C4 0.0384(14) 0.0699(18) 0.0564(18) -0.0178(14) 0.0189(13) 0.0064(13)
C5 0.0501(15) 0.0634(17) 0.0387(15) -0.0093(12) 0.0177(12) -0.0061(13)
C6 0.0426(13) 0.0596(15) 0.0308(13) 0.0007(11) 0.0116(11) -0.0045(12)
C7 0.0345(12) 0.0673(16) 0.0343(13) -0.0089(11) 0.0068(11) 0.0007(12)
C8 0.0646(19) 0.099(2) 0.0397(15) -0.0070(16) -0.0150(14) 0.0135(18)
C9 0.084(2) 0.091(2) 0.0505(18) 0.0116(17) -0.0208(17) 0.032(2)
C10 0.0559(16) 0.0552(15) 0.0334(13) 0.0153(10) 0.0070(11) 0.0139(12)
C11 0.0522(17) 0.0734(18) 0.0528(17) -0.0206(14) 0.0151(13) -0.0135(14)
C12 0.068(2) 0.108(3) 0.074(2) -0.047(2) 0.0195(18) -0.026(2)
C13 0.076(2) 0.0439(14) 0.0501(16) 0.0161(12) 0.0147(15) 0.0072(14)
C14 0.110(3) 0.0535(18) 0.074(2) 0.0213(16) -0.001(2) -0.0130(18)
C15 0.0615(17) 0.0519(15) 0.0397(15) 0.0023(11) -0.0003(12) 0.0257(13)
C16 0.0575(18) 0.090(2) 0.0548(19) 0.0083(16) -0.0149(15) 0.0198(17)
C17 0.0395(15) 0.125(3) 0.0593(19) -0.006(2) -0.0191(15) 0.0046(16)
C18 0.0350(13) 0.0804(19) 0.0461(14) -0.0186(15) -0.0034(11) 0.0044(14)
C19 0.0502(17) 0.087(2) 0.071(2) -0.0180(17) 0.0056(15) -0.0152(16)
C20 0.073(2) 0.136(3) 0.126(4) -0.051(3) 0.008(2) -0.038(3)
C21 0.0563(15) 0.0407(12) 0.0518(15) 0.0040(12) 0.0047(13) 0.0121(11)
C22 0.091(2) 0.0679(19) 0.067(2) 0.0205(17) 0.0203(18) 0.0257(17)
C23 0.0450(13) 0.0286(11) 0.0342(12) -0.0051(9) -0.0019(10) 0.0019(10)
C24 0.0435(12) 0.0270(10) 0.0338(11) -0.0038(8) -0.0004(11) -0.0008(10)
C25 0.0576(16) 0.0383(12) 0.0354(13) -0.0104(10) -0.0070(11) -0.0001(11)
C26 0.0585(17) 0.0376(12) 0.0453(15) -0.0178(11) -0.0032(12) -0.0031(11)
C27 0.0623(17) 0.0288(12) 0.0612(18) -0.0172(11) -0.0048(14) 0.0077(11)
C28 0.0523(15) 0.0319(12) 0.0525(16) -0.0117(11) -0.0085(12) 0.0103(11)
C29 0.0703(18) 0.0331(12) 0.0392(14) -0.0009(10) -0.0081(13) 0.0107(12)
C30 0.086(2) 0.0434(14) 0.0472(17) -0.0016(12) -0.0218(14) 0.0218(14)
C31 0.0609(17) 0.0574(17) 0.0522(16) -0.0091(13) -0.0202(14) 0.0118(14)
C32 0.0436(13) 0.0467(13) 0.0413(14) -0.0196(12) -0.0069(12) 0.0115(10)
C33 0.086(2) 0.0471(15) 0.0578(18) 0.0143(13) -0.0079(16) -0.0002(15)
C34 0.121(3) 0.0593(17) 0.073(2) 0.0278(18) 0.000(2) -0.001(2)
C35 0.0437(13) 0.0599(15) 0.0446(14) -0.0133(13) 0.0013(11) -0.0001(13)
C36 0.0504(15) 0.089(2) 0.073(2) -0.0204(19) -0.0024(15) -0.0053(19)
C37 0.0473(14) 0.0331(11) 0.0338(12) 0.0012(9) -0.0049(10) -0.0030(10)
C38 0.0511(14) 0.0528(14) 0.0446(14) 0.0085(13) -0.0086(11) 0.0075(14)
C39 0.0632(16) 0.0484(13) 0.0314(11) 0.0065(12) -0.0072(10) 0.0064(14)
C40 0.0585(15) 0.0319(11) 0.0274(11) 0.0020(8) 0.0020(10) -0.0010(10)
C41 0.0424(14) 0.0488(14) 0.0509(16) -0.0017(12) 0.0028(12) -0.0060(11)
C42 0.0646(18) 0.079(2) 0.0602(19) 0.0246(17) 0.0056(15) -0.0213(16)
C43 0.0610(16) 0.0626(17) 0.0337(13) -0.0003(12) 0.0057(11) -0.0133(14)
C44 0.092(2) 0.072(2) 0.0388(16) -0.0006(14) 0.0174(16) -0.0254(18)

loop_
_atom_type_symbol
_atom_type_description
_atom_type_scat_dispersion_real
_atom_type_scat_dispersion_imag
_atom_type_scat_source
C C 0.0033 0.0016 'International Tables Vol C Tables 4.2.6.8 and 6.1.1.4'
H H 0.0000 0.0000 'International Tables Vol C Tables 4.2.6.8 and 6.1.1.4'
P P 0.1023 0.0942 'International Tables Vol C Tables 4.2.6.8 and 6.1.1.4'
Cl Cl 0.1484 0.1585 'International Tables Vol C Tables 4.2.6.8 and 6.1.1.4'
Rh Rh -1.1178 0.9187 'International Tables Vol C Tables 4.2.6.8 and 6.1.1.4'

loop_
_geom_angle_atom_site_label_1
_geom_angle_atom_site_label_2
_geom_angle_atom_site_label_3
_geom_angle
P2 Rh1 P1 85.36(2)
P2 Rh1 Cl1 178.21(2)
P1 Rh1 Cl1 96.40(2)
P2 Rh1 Cl2 94.50(2)
P1 Rh1 Cl2 177.88(2)
Cl1 Rh1 Cl2 83.731(18)
P2 Rh1 Rh2 131.508(18)
P1 Rh1 Rh2 134.676(17)
Cl1 Rh1 Rh2 47.114(12)
Cl2 Rh1 Rh2 46.569(12)
P3 Rh2 P4 86.18(2)
P3 Rh2 Cl2 176.28(2)
P4 Rh2 Cl2 94.39(2)
P3 Rh2 Cl1 94.71(2)
P4 Rh2 Cl1 179.08(2)
Cl2 Rh2 Cl1 84.727(17)
P3 Rh2 Rh1 133.796(17)
P4 Rh2 Rh1 131.898(18)
Cl2 Rh2 Rh1 47.655(12)
Cl1 Rh2 Rh1 47.215(12)
Rh2 Cl1 Rh1 85.671(17)
Rh2 Cl2 Rh1 85.776(16)
C1 P1 C7 103.70(11)
C1 P1 C10 106.21(11)
C7 P1 C10 94.01(12)
C1 P1 Rh1 112.02(8)
C7 P1 Rh1 115.97(8)
C10 P1 Rh1 122.27(8)
C2 P2 C18 104.38(11)
C2 P2 C15 106.25(11)
C18 P2 C15 96.39(14)
C2 P2 Rh1 112.35(8)
C18 P2 Rh1 116.26(9)
C15 P2 Rh1 119.17(9)
C23 P3 C32 103.31(11)
C23 P3 C29 108.11(11)
C32 P3 C29 94.75(12)
C23 P3 Rh2 111.67(8)
C32 P3 Rh2 118.88(8)
C29 P3 Rh2 118.06(9)
C24 P4 C40 106.60(10)
C24 P4 C37 103.01(11)
C40 P4 C37 93.92(11)
C24 P4 Rh2 111.60(8)
C40 P4 Rh2 116.48(7)
C37 P4 Rh2 122.83(8)
C2 C1 C6 119.2(2)
C2 C1 P1 114.52(16)
C6 C1 P1 125.91(19)
C1 C2 C3 120.1(2)
C1 C2 P2 114.75(16)
C3 C2 P2 125.1(2)
C4 C3 C2 119.5(3)
C4 C3 H3A 120.2
C2 C3 H3A 120.2
C3 C4 C5 120.7(2)
C3 C4 H4A 119.7
C5 C4 H4A 119.7
C6 C5 C4 120.1(2)
C6 C5 H5A 120.0
C4 C5 H5A 120.0
C5 C6 C1 120.4(3)
C5 C6 H6A 119.8
C1 C6 H6A 119.8
C8 C7 C11 117.4(2)
C8 C7 P1 106.36(19)
C11 C7 P1 114.38(18)
C8 C7 H7A 106.0
C11 C7 H7A 106.0
P1 C7 H7A 106.0
C7 C8 C9 105.6(2)
C7 C8 H8A 110.6
C9 C8 H8A 110.6
C7 C8 H8B 110.6
C9 C8 H8B 110.6
H8A C8 H8B 108.7
C8 C9 C10 108.8(2)
C8 C9 H9A 109.9
C10 C9 H9A 109.9
C8 C9 H9B 109.9
C10 C9 H9B 109.9
H9A C9 H9B 108.3
C13 C10 C9 113.2(2)
C13 C10 P1 115.22(17)
C9 C10 P1 103.69(19)
C13 C10 H10A 108.1
C9 C10 H10A 108.1
P1 C10 H10A 108.1
C12 C11 C7 113.6(3)
C12 C11 H11A 108.9
C7 C11 H11A 108.9
C12 C11 H11B 108.9
C7 C11 H11B 108.9
H11A C11 H11B 107.7
C11 C12 H12A 109.5
C11 C12 H12B 109.5
H12A C12 H12B 109.5
C11 C12 H12C 109.5
H12A C12 H12C 109.5
H12B C12 H12C 109.5
C14 C13 C10 114.6(3)
C14 C13 H13A 108.6
C10 C13 H13A 108.6
C14 C13 H13B 108.6
C10 C13 H13B 108.6
H13A C13 H13B 107.6
C13 C14 H14A 109.5
C13 C14 H14B 109.5
H14A C14 H14B 109.5
C13 C14 H14C 109.5
H14A C14 H14C 109.5
H14B C14 H14C 109.5
C16 C15 C21 116.1(2)
C16 C15 P2 102.4(2)
C21 C15 P2 114.22(17)
C16 C15 H15A 107.9
C21 C15 H15A 107.9
P2 C15 H15A 107.9
C17 C16 C15 107.7(3)
C17 C16 H16A 110.2
C15 C16 H16A 110.2
C17 C16 H16B 110.2
C15 C16 H16B 110.2
H16A C16 H16B 108.5
C16 C17 C18 107.3(2)
C16 C17 H17A 110.3
C18 C17 H17A 110.3
C16 C17 H17B 110.3
C18 C17 H17B 110.3
H17A C17 H17B 108.5
C19 C18 C17 117.8(2)
C19 C18 P2 116.21(19)
C17 C18 P2 102.9(2)
C19 C18 H18A 106.4
C17 C18 H18A 106.4
P2 C18 H18A 106.4
C20 C19 C18 114.3(3)
C20 C19 H19A 108.7
C18 C19 H19A 108.7
C20 C19 H19B 108.7
C18 C19 H19B 108.7
H19A C19 H19B 107.6
C19 C20 H20A 109.5
C19 C20 H20B 109.5
H20A C20 H20B 109.5
C19 C20 H20C 109.5
H20A C20 H20C 109.5
H20B C20 H20C 109.5
C22 C21 C15 113.2(2)
C22 C21 H21A 108.9
C15 C21 H21A 108.9
C22 C21 H21B 108.9
C15 C21 H21B 108.9
H21A C21 H21B 107.7
C21 C22 H22A 109.5
C21 C22 H22B 109.5
H22A C22 H22B 109.5
C21 C22 H22C 109.5
H22A C22 H22C 109.5
H22B C22 H22C 109.5
C24 C23 C28 119.6(2)
C24 C23 P3 115.31(16)
C28 C23 P3 125.03(18)
C23 C24 C25 119.5(2)
C23 C24 P4 115.13(15)
C25 C24 P4 125.40(18)
C26 C25 C24 120.3(2)
C26 C25 H25A 119.9
C24 C25 H25A 119.9
C27 C26 C25 120.0(2)
C27 C26 H26A 120.0
C25 C26 H26A 120.0
C28 C27 C26 120.7(2)
C28 C27 H27A 119.7
C26 C27 H27A 119.7
C27 C28 C23 119.9(2)
C27 C28 H28A 120.0
C23 C28 H28A 120.0
C33 C29 C30 116.7(2)
C33 C29 P3 116.76(19)
C30 C29 P3 105.17(19)
C33 C29 H29A 105.8
C30 C29 H29A 105.8
P3 C29 H29A 105.8
C31 C30 C29 107.0(2)
C31 C30 H30A 110.3
C29 C30 H30A 110.3
C31 C30 H30B 110.3
C29 C30 H30B 110.3
H30A C30 H30B 108.6
C30 C31 C32 108.4(2)
C30 C31 H31A 110.0
C32 C31 H31A 110.0
C30 C31 H31B 110.0
C32 C31 H31B 110.0
H31A C31 H31B 108.4
C35 C32 C31 116.1(2)
C35 C32 P3 113.70(17)
C31 C32 P3 103.78(19)
C35 C32 H32A 107.6
C31 C32 H32A 107.6
P3 C32 H32A 107.6
C29 C33 C34 113.5(3)
C29 C33 H33A 108.9
C34 C33 H33A 108.9
C29 C33 H33B 108.9
C34 C33 H33B 108.9
H33A C33 H33B 107.7
C33 C34 H34A 109.5
C33 C34 H34B 109.5
H34A C34 H34B 109.5
C33 C34 H34C 109.5
H34A C34 H34C 109.5
H34B C34 H34C 109.5
C32 C35 C36 113.7(3)
C32 C35 H35A 108.8
C36 C35 H35A 108.8
C32 C35 H35B 108.8
C36 C35 H35B 108.8
H35A C35 H35B 107.7
C35 C36 H36A 109.5
C35 C36 H36B 109.5
H36A C36 H36B 109.5
C35 C36 H36C 109.5
H36A C36 H36C 109.5
H36B C36 H36C 109.5
C41 C37 C38 113.7(2)
C41 C37 P4 115.04(17)
C38 C37 P4 105.34(16)
C41 C37 H37A 107.5
C38 C37 H37A 107.5
P4 C37 H37A 107.5
C39 C38 C37 108.9(2)
C39 C38 H38A 109.9
C37 C38 H38A 109.9
C39 C38 H38B 109.9
C37 C38 H38B 109.9
H38A C38 H38B 108.3
C38 C39 C40 106.74(19)
C38 C39 H39A 110.4
C40 C39 H39A 110.4
C38 C39 H39B 110.4
C40 C39 H39B 110.4
H39A C39 H39B 108.6
C43 C40 C39 117.36(19)
C43 C40 P4 115.04(17)
C39 C40 P4 105.97(16)
C43 C40 H40A 105.8
C39 C40 H40A 105.8
P4 C40 H40A 105.8
C42 C41 C37 113.4(2)
C42 C41 H41A 108.9
C37 C41 H41A 108.9
C42 C41 H41B 108.9
C37 C41 H41B 108.9
H41A C41 H41B 107.7
C41 C42 H42A 109.5
C41 C42 H42B 109.5
H42A C42 H42B 109.5
C41 C42 H42C 109.5
H42A C42 H42C 109.5
H42B C42 H42C 109.5
C40 C43 C44 113.0(3)
C40 C43 H43A 109.0
C44 C43 H43A 109.0
C40 C43 H43B 109.0
C44 C43 H43B 109.0
H43A C43 H43B 107.8
C43 C44 H44A 109.5
C43 C44 H44B 109.5
H44A C44 H44B 109.5
C43 C44 H44C 109.5
H44A C44 H44C 109.5
H44B C44 H44C 109.5

loop_
_geom_bond_atom_site_label_1
_geom_bond_atom_site_label_2
_geom_bond_distance
Rh1 P2 2.1578(6)
Rh1 P1 2.1602(5)
Rh1 Cl1 2.4350(5)
Rh1 Cl2 2.4519(5)
Rh1 Rh2 3.3084(2)
Rh2 P3 2.1579(5)
Rh2 P4 2.1607(5)
Rh2 Cl2 2.4091(5)
Rh2 Cl1 2.4310(5)
P1 C1 1.836(2)
P1 C7 1.856(3)
P1 C10 1.865(2)
P2 C2 1.821(2)
P2 C18 1.847(3)
P2 C15 1.857(3)
P3 C23 1.830(2)
P3 C32 1.862(2)
P3 C29 1.862(3)
P4 C24 1.833(2)
P4 C40 1.855(2)
P4 C37 1.868(2)
C1 C2 1.386(3)
C1 C6 1.399(3)
C2 C3 1.399(3)
C3 C4 1.376(4)
C3 H3A 0.9500
C4 C5 1.381(4)
C4 H4A 0.9500
C5 C6 1.371(4)
C5 H5A 0.9500
C6 H6A 0.9500
C7 C8 1.521(4)
C7 C11 1.533(4)
C7 H7A 1.0000
C8 C9 1.516(5)
C8 H8A 0.9900
C8 H8B 0.9900
C9 C10 1.528(4)
C9 H9A 0.9900
C9 H9B 0.9900
C10 C13 1.525(4)
C10 H10A 1.0000
C11 C12 1.504(4)
C11 H11A 0.9900
C11 H11B 0.9900
C12 H12A 0.9800
C12 H12B 0.9800
C12 H12C 0.9800
C13 C14 1.514(5)
C13 H13A 0.9900
C13 H13B 0.9900
C14 H14A 0.9800
C14 H14B 0.9800
C14 H14C 0.9800
C15 C16 1.505(4)
C15 C21 1.551(4)
C15 H15A 1.0000
C16 C17 1.512(5)
C16 H16A 0.9900
C16 H16B 0.9900
C17 C18 1.568(4)
C17 H17A 0.9900
C17 H17B 0.9900
C18 C19 1.523(4)
C18 H18A 1.0000
C19 C20 1.496(4)
C19 H19A 0.9900
C19 H19B 0.9900
C20 H20A 0.9800
C20 H20B 0.9800
C20 H20C 0.9800
C21 C22 1.494(4)
C21 H21A 0.9900
C21 H21B 0.9900
C22 H22A 0.9800
C22 H22B 0.9800
C22 H22C 0.9800
C23 C24 1.389(3)
C23 C28 1.397(3)
C24 C25 1.396(3)
C25 C26 1.379(3)
C25 H25A 0.9500
C26 C27 1.376(4)
C26 H26A 0.9500
C27 C28 1.375(3)
C27 H27A 0.9500
C28 H28A 0.9500
C29 C33 1.509(4)
C29 C30 1.540(4)
C29 H29A 1.0000
C30 C31 1.511(4)
C30 H30A 0.9900
C30 H30B 0.9900
C31 C32 1.528(4)
C31 H31A 0.9900
C31 H31B 0.9900
C32 C35 1.514(4)
C32 H32A 1.0000
C33 C34 1.517(4)
C33 H33A 0.9900
C33 H33B 0.9900
C34 H34A 0.9800
C34 H34B 0.9800
C34 H34C 0.9800
C35 C36 1.515(4)
C35 H35A 0.9900
C35 H35B 0.9900
C36 H36A 0.9800
C36 H36B 0.9800
C36 H36C 0.9800
C37 C41 1.517(3)
C37 C38 1.527(3)
C37 H37A 1.0000
C38 C39 1.519(3)
C38 H38A 0.9900
C38 H38B 0.9900
C39 C40 1.527(3)
C39 H39A 0.9900
C39 H39B 0.9900
C40 C43 1.518(4)
C40 H40A 1.0000
C41 C42 1.508(4)
C41 H41A 0.9900
C41 H41B 0.9900
C42 H42A 0.9800
C42 H42B 0.9800
C42 H42C 0.9800
C43 C44 1.527(4)
C43 H43A 0.9900
C43 H43B 0.9900
C44 H44A 0.9800
C44 H44B 0.9800
C44 H44C 0.9800

loop_
_geom_torsion_atom_site_label_1
_geom_torsion_atom_site_label_2
_geom_torsion_atom_site_label_3
_geom_torsion_atom_site_label_4
_geom_torsion
P2 Rh1 Rh2 P3 138.62(3)
P1 Rh1 Rh2 P3 2.30(4)
Cl1 Rh1 Rh2 P3 -42.92(3)
Cl2 Rh1 Rh2 P3 -175.30(3)
P2 Rh1 Rh2 P4 1.20(3)
P1 Rh1 Rh2 P4 -135.12(3)
Cl1 Rh1 Rh2 P4 179.66(3)
Cl2 Rh1 Rh2 P4 47.28(3)
P2 Rh1 Rh2 Cl2 -46.08(3)
P1 Rh1 Rh2 Cl2 177.61(3)
Cl1 Rh1 Rh2 Cl2 132.38(3)
P2 Rh1 Rh2 Cl1 -178.46(3)
P1 Rh1 Rh2 Cl1 45.23(3)
Cl2 Rh1 Rh2 Cl1 -132.38(3)
P3 Rh2 Cl1 Rh1 150.45(2)
P4 Rh2 Cl1 Rh1 -16.1(14)
Cl2 Rh2 Cl1 Rh1 -33.250(18)
P2 Rh1 Cl1 Rh2 40.2(7)
P1 Rh1 Cl1 Rh2 -149.47(2)
Cl2 Rh1 Cl1 Rh2 32.661(17)
P3 Rh2 Cl2 Rh1 114.5(3)
P4 Rh2 Cl2 Rh1 -146.74(2)
Cl1 Rh2 Cl2 Rh1 32.986(18)
P2 Rh1 Cl2 Rh2 147.24(2)
P1 Rh1 Cl2 Rh2 -126.7(6)
Cl1 Rh1 Cl2 Rh2 -32.990(17)
P2 Rh1 P1 C1 -0.04(8)
Cl1 Rh1 P1 C1 -179.74(8)
Cl2 Rh1 P1 C1 -86.2(6)
Rh2 Rh1 P1 C1 148.70(8)
P2 Rh1 P1 C7 118.72(9)
Cl1 Rh1 P1 C7 -60.98(9)
Cl2 Rh1 P1 C7 32.5(6)
Rh2 Rh1 P1 C7 -92.54(9)
P2 Rh1 P1 C10 -127.72(10)
Cl1 Rh1 P1 C10 52.58(10)
Cl2 Rh1 P1 C10 146.1(6)
Rh2 Rh1 P1 C10 21.02(11)
P1 Rh1 P2 C2 -4.95(9)
Cl1 Rh1 P2 C2 165.4(7)
Cl2 Rh1 P2 C2 172.92(9)
Rh2 Rh1 P2 C2 -155.43(8)
P1 Rh1 P2 C18 115.20(11)
Cl1 Rh1 P2 C18 -74.4(7)
Cl2 Rh1 P2 C18 -66.92(11)
Rh2 Rh1 P2 C18 -35.28(11)
P1 Rh1 P2 C15 -130.13(10)
Cl1 Rh1 P2 C15 40.3(7)
Cl2 Rh1 P2 C15 47.75(10)
Rh2 Rh1 P2 C15 79.40(10)
P4 Rh2 P3 C23 3.00(9)
Cl2 Rh2 P3 C23 102.0(3)
Cl1 Rh2 P3 C23 -176.78(8)
Rh1 Rh2 P3 C23 -146.68(8)
P4 Rh2 P3 C32 -117.14(10)
Cl2 Rh2 P3 C32 -18.1(4)
Cl1 Rh2 P3 C32 63.08(10)
Rh1 Rh2 P3 C32 93.18(10)
P4 Rh2 P3 C29 129.21(10)
Cl2 Rh2 P3 C29 -131.8(3)
Cl1 Rh2 P3 C29 -50.57(10)
Rh1 Rh2 P3 C29 -20.47(11)
P3 Rh2 P4 C24 -2.23(8)
Cl2 Rh2 P4 C24 -178.54(8)
Cl1 Rh2 P4 C24 164.3(14)
Rh1 Rh2 P4 C24 148.46(8)
P3 Rh2 P4 C40 120.49(9)
Cl2 Rh2 P4 C40 -55.82(9)
Cl1 Rh2 P4 C40 -73.0(14)
Rh1 Rh2 P4 C40 -88.81(9)
P3 Rh2 P4 C37 -125.16(9)
Cl2 Rh2 P4 C37 58.53(9)
Cl1 Rh2 P4 C37 41.4(14)
Rh1 Rh2 P4 C37 25.53(9)
C7 P1 C1 C2 -119.09(19)
C10 P1 C1 C2 142.52(18)
Rh1 P1 C1 C2 6.7(2)
C7 P1 C1 C6 54.2(2)
C10 P1 C1 C6 -44.2(2)
Rh1 P1 C1 C6 179.97(19)
C6 C1 C2 C3 -1.1(4)
P1 C1 C2 C3 172.65(19)
C6 C1 C2 P2 175.53(19)
P1 C1 C2 P2 -10.7(2)
C18 P2 C2 C1 -116.1(2)
C15 P2 C2 C1 142.70(19)
Rh1 P2 C2 C1 10.7(2)
C18 P2 C2 C3 60.4(3)
C15 P2 C2 C3 -40.9(3)
Rh1 P2 C2 C3 -172.8(2)
C1 C2 C3 C4 0.4(4)
P2 C2 C3 C4 -175.8(2)
C2 C3 C4 C5 0.1(4)
C3 C4 C5 C6 0.0(4)
C4 C5 C6 C1 -0.6(4)
C2 C1 C6 C5 1.2(4)
P1 C1 C6 C5 -171.8(2)
C1 P1 C7 C8 -94.78(19)
C10 P1 C7 C8 12.99(19)
Rh1 P1 C7 C8 142.00(16)
C1 P1 C7 C11 36.5(2)
C10 P1 C7 C11 144.23(19)
Rh1 P1 C7 C11 -86.76(18)
C11 C7 C8 C9 -166.5(3)
P1 C7 C8 C9 -36.9(3)
C7 C8 C9 C10 50.7(3)
C8 C9 C10 C13 -164.6(2)
C8 C9 C10 P1 -39.0(3)
C1 P1 C10 C13 -115.9(2)
C7 P1 C10 C13 138.6(2)
Rh1 P1 C10 C13 14.3(2)
C1 P1 C10 C9 119.77(19)
C7 P1 C10 C9 14.2(2)
Rh1 P1 C10 C9 -110.05(18)
C8 C7 C11 C12 -62.4(3)
P1 C7 C11 C12 172.0(2)
C9 C10 C13 C14 -176.5(3)
P1 C10 C13 C14 64.4(3)
C2 P2 C15 C16 127.00(19)
C18 P2 C15 C16 20.0(2)
Rh1 P2 C15 C16 -104.95(18)
C2 P2 C15 C21 -106.6(2)
C18 P2 C15 C21 146.3(2)
Rh1 P2 C15 C21 21.4(2)
C21 C15 C16 C17 -168.7(2)
P2 C15 C16 C17 -43.6(3)
C15 C16 C17 C18 52.7(3)
C16 C17 C18 C19 -163.1(3)
C16 C17 C18 P2 -33.8(3)
C2 P2 C18 C19 29.2(2)
C15 P2 C18 C19 137.8(2)
Rh1 P2 C18 C19 -95.2(2)
C2 P2 C18 C17 -101.0(2)
C15 P2 C18 C17 7.6(2)
Rh1 P2 C18 C17 134.60(17)
C17 C18 C19 C20 -76.8(4)
P2 C18 C19 C20 160.4(3)
C16 C15 C21 C22 -52.9(3)
P2 C15 C21 C22 -171.8(2)
C32 P3 C23 C24 125.44(19)
C29 P3 C23 C24 -134.95(19)
Rh2 P3 C23 C24 -3.5(2)
C32 P3 C23 C28 -52.9(2)
C29 P3 C23 C28 46.7(3)
Rh2 P3 C23 C28 178.2(2)
C28 C23 C24 C25 0.1(4)
P3 C23 C24 C25 -178.29(18)
C28 C23 C24 P4 -179.90(19)
P3 C23 C24 P4 1.7(2)
C40 P4 C24 C23 -127.44(18)
C37 P4 C24 C23 134.39(18)
Rh2 P4 C24 C23 0.8(2)
C40 P4 C24 C25 52.5(2)
C37 P4 C24 C25 -45.6(2)
Rh2 P4 C24 C25 -179.27(19)
C23 C24 C25 C26 -0.6(4)
P4 C24 C25 C26 179.5(2)
C24 C25 C26 C27 0.0(4)
C25 C26 C27 C28 1.0(4)
C26 C27 C28 C23 -1.4(4)
C24 C23 C28 C27 0.9(4)
P3 C23 C28 C27 179.1(2)
C23 P3 C29 C33 35.8(2)
C32 P3 C29 C33 141.5(2)
Rh2 P3 C29 C33 -92.1(2)
C23 P3 C29 C30 -95.28(18)
C32 P3 C29 C30 10.39(18)
Rh2 P3 C29 C30 136.79(14)
C33 C29 C30 C31 -166.1(2)
P3 C29 C30 C31 -34.9(2)
C29 C30 C31 C32 50.1(3)
C30 C31 C32 C35 -165.3(2)
C30 C31 C32 P3 -39.9(2)
C23 P3 C32 C35 -106.98(18)
C29 P3 C32 C35 143.13(18)
Rh2 P3 C32 C35 17.3(2)
C23 P3 C32 C31 126.04(16)
C29 P3 C32 C31 16.16(17)
Rh2 P3 C32 C31 -109.64(15)
C30 C29 C33 C34 -64.0(4)
P3 C29 C33 C34 170.5(2)
C31 C32 C35 C36 -61.1(3)
P3 C32 C35 C36 178.67(18)
C24 P4 C37 C41 -116.14(18)
C40 P4 C37 C41 135.81(18)
Rh2 P4 C37 C41 10.6(2)
C24 P4 C37 C38 117.81(17)
C40 P4 C37 C38 9.77(18)
Rh2 P4 C37 C38 -115.41(16)
C41 C37 C38 C39 -160.8(2)
P4 C37 C38 C39 -33.9(3)
C37 C38 C39 C40 47.7(3)
C38 C39 C40 C43 -168.0(2)
C38 C39 C40 P4 -38.0(2)
C24 P4 C40 C43 42.6(2)
C37 P4 C40 C43 147.46(18)
Rh2 P4 C40 C43 -82.66(18)
C24 P4 C40 C39 -88.77(17)
C37 P4 C40 C39 16.06(17)
Rh2 P4 C40 C39 145.94(13)
C38 C37 C41 C42 -175.2(2)
P4 C37 C41 C42 63.2(3)
C39 C40 C43 C44 -60.2(3)
P4 C40 C43 C44 174.09(18)
